data_4309397
loop_
_publ_author_name
'Eduardo J. Fern\'andez'
'Jos\'e M. L\'opez-de-Luzuriaga'
'M. Elena Olmos'
'Javier P\'erez'
'Antonio Laguna'
'M. Cristina Lagunas'

_publ_section_title
;
A Family of Au-Tl Loosely Bound Butterfly Clusters
;
_journal_name_full 'Inorganic Chemistry'
_journal_page_first 6012
_journal_page_last 6018
_journal_paper_doi 10.1021/ic050060b
_journal_volume 44
_journal_year 2005
_chemical_formula_sum 'C29 H8 Au2 Cl20 O2 Tl2'
_chemical_formula_weight 1900.03
_chemical_name_systematic
; 
 ? 
;
_space_group_IT_number 2
_symmetry_cell_setting triclinic
_symmetry_space_group_name_Hall '-P 1'
_symmetry_space_group_name_H-M 'P -1'
_atom_sites_solution_hydrogens geom
_atom_sites_solution_primary direct
_atom_sites_solution_secondary difmap
_audit_creation_method SHELXL-97
_cell_angle_alpha 86.7517(8)
_cell_angle_beta 87.7151(8)
_cell_angle_gamma 85.4059(6)
_cell_formula_units_Z 2
_cell_length_a 10.2887(1)
_cell_length_b 14.1347(2)
_cell_length_c 14.6246(2)
_cell_measurement_reflns_used 9384
_cell_measurement_temperature 173(2)
_cell_measurement_theta_max 27.88
_cell_measurement_theta_min 1.40
_cell_volume 2115.25(5)
_computing_cell_refinement 'HKL and Scalepack (Otwinowski & Minor, 1997)'
_computing_data_collection 'Nonius Kappa CDD'
_computing_data_reduction 'Denzo and Scalepack (Otwinowski & Minor, 1997)'
_computing_molecular_graphics 'Ortep III for Windows'
_computing_publication_material SHELXL-97
_computing_structure_refinement 'SHELXL-97 (Sheldrick, 1997)'
_computing_structure_solution 'SHELXS-97 (Sheldrick, 1990)'
_diffrn_ambient_temperature 173(2)
_diffrn_detector_area_resol_mean 9
_diffrn_measured_fraction_theta_full 0.991
_diffrn_measured_fraction_theta_max 0.991
_diffrn_measurement_device_type 'Nonius Kappa CDD'
_diffrn_measurement_method '\w- and \f-scan'
_diffrn_radiation_monochromator graphite
_diffrn_radiation_source 'fine-focus sealed tube'
_diffrn_radiation_type MoK\a
_diffrn_radiation_wavelength 0.71073
_diffrn_reflns_av_R_equivalents 0.0490
_diffrn_reflns_av_sigmaI/netI 0.0436
_diffrn_reflns_limit_h_max 13
_diffrn_reflns_limit_h_min -13
_diffrn_reflns_limit_k_max 17
_diffrn_reflns_limit_k_min -17
_diffrn_reflns_limit_l_max 18
_diffrn_reflns_limit_l_min -18
_diffrn_reflns_number 37190
_diffrn_reflns_theta_full 26.73
_diffrn_reflns_theta_max 27.89
_diffrn_reflns_theta_min 0.21
_exptl_absorpt_coefficient_mu 15.806
_exptl_absorpt_correction_type multi-scan
_exptl_absorpt_process_details Scalepack
_exptl_crystal_colour colourless
_exptl_crystal_density_diffrn 2.983
_exptl_crystal_density_method 'not measured'
_exptl_crystal_description prism
_exptl_crystal_F_000 1716
_exptl_crystal_size_max 0.12
_exptl_crystal_size_mid 0.1
_exptl_crystal_size_min 0.1
_refine_diff_density_max 3.783
_refine_diff_density_min -2.014
_refine_diff_density_rms 0.190
_refine_ls_extinction_method none
_refine_ls_goodness_of_fit_ref 1.014
_refine_ls_hydrogen_treatment mixed
_refine_ls_matrix_type full
_refine_ls_number_parameters 499
_refine_ls_number_reflns 8884
_refine_ls_number_restraints 141
_refine_ls_restrained_S_all 1.008
_refine_ls_R_factor_all 0.0504
_refine_ls_R_factor_gt 0.0309
_refine_ls_shift/su_max 0.001
_refine_ls_shift/su_mean 0.000
_refine_ls_structure_factor_coef Fsqd
_refine_ls_weighting_details 'calc w=1/[\s^2^(Fo^2^)+(0.0051P)^2^+12.9739P] where P=(Fo^2^+2Fc^2^)/3'
_refine_ls_weighting_scheme calc
_refine_ls_wR_factor_gt 0.0508
_refine_ls_wR_factor_ref 0.0556
_reflns_number_gt 7072
_reflns_number_total 8884
_reflns_threshold_expression >2sigma(I)
_cod_data_source_file ic050060bsi20050114_104443_2.cif
_cod_data_source_block mari3
_cod_depositor_comments
;
The following automatic conversions were performed:
'_symmetry_cell_setting' value 'Triclinic' changed to 'triclinic'
according to '/home/saulius/struct/CIF-dictionaries/cif_core.dic'
dictionary named 'cif_core.dic' version 2.4.1 from
2010-06-29.

'_exptl_absorpt_correction_type' value 'multiscan' changed to
'multi-scan' according to
'/home/saulius/struct/CIF-dictionaries/cif_core.dic' dictionary named
'cif_core.dic' version 2.4.1 from 2010-06-29.

Automatic conversion script
Id: cif_fix_enum 1527 2010-12-29 10:47:43Z saulius 
;
_cod_database_code 4309397

loop_
_symmetry_equiv_pos_as_xyz
'x, y, z'
'-x, -y, -z'

loop_
_atom_site_label
_atom_site_type_symbol
_atom_site_fract_x
_atom_site_fract_y
_atom_site_fract_z
_atom_site_U_iso_or_equiv
_atom_site_adp_type
_atom_site_occupancy
_atom_site_symmetry_multiplicity
_atom_site_calc_flag
_atom_site_refinement_flags
_atom_site_disorder_assembly
_atom_site_disorder_group
Au1 Au 0.11581(2) 0.476272(16) 0.398377(16) 0.01857(6) Uani 1 1 d . . .
Au2 Au 0.39218(2) 0.446613(17) 0.124524(16) 0.01920(6) Uani 1 1 d . . .
Tl1 Tl 0.37544(3) 0.54700(2) 0.309960(18) 0.03107(7) Uani 1 1 d . . .
Tl2 Tl 0.10131(3) 0.45890(2) 0.189752(18) 0.03125(7) Uani 1 1 d . . .
C1 C 0.0266(5) 0.6119(4) 0.3980(4) 0.0191(13) Uani 1 1 d DU . .
C2 C 0.0836(5) 0.6838(4) 0.4376(3) 0.0181(13) Uani 1 1 d DU . .
C3 C 0.0322(6) 0.7788(4) 0.4344(4) 0.0227(14) Uani 1 1 d DU . .
C4 C -0.0828(6) 0.8015(4) 0.3891(4) 0.0210(13) Uani 1 1 d DU . .
C5 C -0.1455(6) 0.7318(4) 0.3494(4) 0.0252(14) Uani 1 1 d DU . .
C6 C -0.0896(5) 0.6386(4) 0.3548(4) 0.0198(13) Uani 1 1 d DU . .
Cl1 Cl 0.22899(15) 0.65711(12) 0.49421(11) 0.0281(4) Uani 1 1 d D . .
Cl2 Cl 0.10837(17) 0.86641(11) 0.48263(11) 0.0311(4) Uani 1 1 d D . .
Cl3 Cl -0.14797(17) 0.91840(11) 0.37933(12) 0.0332(4) Uani 1 1 d D . .
Cl4 Cl -0.28874(17) 0.76075(12) 0.29358(13) 0.0381(4) Uani 1 1 d D . .
Cl5 Cl -0.16798(15) 0.55254(12) 0.30150(12) 0.0327(4) Uani 1 1 d D . .
C11 C 0.2011(5) 0.3396(4) 0.4029(4) 0.0192(13) Uani 1 1 d DU . .
C12 C 0.3182(6) 0.3131(4) 0.4465(4) 0.0247(14) Uani 1 1 d DU . .
C13 C 0.3718(6) 0.2197(4) 0.4544(4) 0.0263(14) Uani 1 1 d DU . .
C14 C 0.3088(6) 0.1479(4) 0.4170(4) 0.0275(15) Uani 1 1 d DU . .
C15 C 0.1929(6) 0.1711(4) 0.3715(4) 0.0272(15) Uani 1 1 d DU . .
C16 C 0.1412(6) 0.2652(4) 0.3666(4) 0.0219(13) Uani 1 1 d DU . .
Cl6 Cl 0.39826(16) 0.39952(12) 0.49679(12) 0.0329(4) Uani 1 1 d D . .
Cl7 Cl 0.51532(17) 0.19051(13) 0.50884(15) 0.0460(5) Uani 1 1 d D . .
Cl8 Cl 0.37164(19) 0.03208(12) 0.42651(14) 0.0421(5) Uani 1 1 d D . .
Cl9 Cl 0.11320(19) 0.08354(12) 0.32545(13) 0.0392(4) Uani 1 1 d D . .
Cl10 Cl -0.00757(15) 0.29054(11) 0.31487(11) 0.0289(4) Uani 1 1 d D . .
C21 C 0.3649(5) 0.5801(4) 0.0597(4) 0.0199(13) Uani 1 1 d DU . .
C22 C 0.4437(5) 0.6524(4) 0.0768(3) 0.0196(13) Uani 1 1 d DU . .
C23 C 0.4189(5) 0.7463(4) 0.0445(4) 0.0198(13) Uani 1 1 d DU . .
C24 C 0.3092(5) 0.7703(4) -0.0076(4) 0.0225(14) Uani 1 1 d DU . .
C25 C 0.2323(6) 0.6993(4) -0.0319(4) 0.0235(14) Uani 1 1 d DU . .
C26 C 0.2617(5) 0.6065(4) 0.0022(4) 0.0203(13) Uani 1 1 d DU . .
Cl11 Cl 0.57898(15) 0.62461(12) 0.14284(11) 0.0282(4) Uani 1 1 d D . .
Cl12 Cl 0.51739(16) 0.83279(12) 0.07053(12) 0.0316(4) Uani 1 1 d D . .
Cl13 Cl 0.26908(18) 0.88734(12) -0.04175(12) 0.0350(4) Uani 1 1 d D . .
Cl14 Cl 0.10243(17) 0.72929(14) -0.10066(12) 0.0385(4) Uani 1 1 d D . .
Cl15 Cl 0.16280(16) 0.52008(12) -0.02900(11) 0.0309(4) Uani 1 1 d D . .
C31 C 0.4315(5) 0.3109(4) 0.1789(4) 0.0192(13) Uani 1 1 d DU . .
C32 C 0.3668(5) 0.2354(4) 0.1514(4) 0.0207(13) Uani 1 1 d DU . .
C33 C 0.4064(6) 0.1391(4) 0.1682(4) 0.0220(13) Uani 1 1 d DU . .
C34 C 0.5182(6) 0.1163(4) 0.2175(4) 0.0237(14) Uani 1 1 d DU . .
C35 C 0.5861(6) 0.1877(4) 0.2496(4) 0.0262(14) Uani 1 1 d DU . .
C36 C 0.5415(6) 0.2828(4) 0.2299(4) 0.0221(14) Uani 1 1 d DU . .
Cl16 Cl 0.22427(15) 0.26174(12) 0.08925(13) 0.0333(4) Uani 1 1 d D . .
Cl17 Cl 0.32503(16) 0.05062(11) 0.12504(12) 0.0323(4) Uani 1 1 d D . .
Cl18 Cl 0.57752(17) -0.00061(12) 0.23441(13) 0.0347(4) Uani 1 1 d D . .
Cl19 Cl 0.72582(17) 0.15973(13) 0.30910(13) 0.0380(4) Uani 1 1 d D . .
Cl20 Cl 0.63082(16) 0.37111(12) 0.26974(12) 0.0334(4) Uani 1 1 d D . .
O1 O 0.2035(5) 0.6868(4) 0.2230(3) 0.0366(12) Uani 1 1 d U . .
O2 O -0.0020(6) 0.7236(4) 0.1312(4) 0.0516(14) Uani 1 1 d U . .
H2 H 0.0584 0.6906 0.1544 0.077 Uiso 1 1 calc R . .
C41 C 0.2092(7) 0.7760(5) 0.2298(5) 0.0322(16) Uani 1 1 d U . .
C42 C 0.1132(7) 0.8414(5) 0.1896(5) 0.0374(17) Uani 1 1 d U . .
H42 H 0.1192 0.9060 0.1958 0.045 Uiso 1 1 calc R . .
C43 C 0.0130(8) 0.8136(6) 0.1423(5) 0.0430(18) Uani 1 1 d U . .
C44 C 0.3169(7) 0.8107(6) 0.2785(5) 0.0415(18) Uani 1 1 d U . .
H44A H 0.3090 0.7917 0.3424 0.062 Uiso 1 1 calc R . .
H44B H 0.3133 0.8788 0.2714 0.062 Uiso 1 1 calc R . .
H44C H 0.3986 0.7842 0.2535 0.062 Uiso 1 1 calc R . .
C45 C -0.0893(9) 0.8809(7) 0.0974(6) 0.067(3) Uani 1 1 d U . .
H45A H -0.0740 0.8829 0.0321 0.101 Uiso 1 1 calc R . .
H45B H -0.0850 0.9433 0.1192 0.101 Uiso 1 1 calc R . .
H45C H -0.1741 0.8592 0.1122 0.101 Uiso 1 1 calc R . .

loop_
_atom_site_aniso_label
_atom_site_aniso_U_11
_atom_site_aniso_U_22
_atom_site_aniso_U_33
_atom_site_aniso_U_23
_atom_site_aniso_U_13
_atom_site_aniso_U_12
Au1 0.02082(12) 0.01442(12) 0.02023(13) 0.00026(9) -0.00281(10) 0.00038(9)
Au2 0.01932(12) 0.01621(13) 0.02212(14) -0.00230(10) -0.00316(10) 0.00047(9)
Tl1 0.03409(15) 0.03131(16) 0.02836(15) -0.00151(11) -0.00355(12) -0.00483(12)
Tl2 0.02840(14) 0.03859(17) 0.02664(15) 0.00151(12) -0.00310(11) -0.00303(12)
C1 0.020(3) 0.018(3) 0.020(3) 0.000(2) -0.001(2) 0.000(2)
C2 0.017(3) 0.024(3) 0.012(3) -0.001(2) 0.000(2) 0.003(2)
C3 0.027(3) 0.020(3) 0.021(4) 0.002(3) -0.002(3) -0.002(3)
C4 0.029(3) 0.015(3) 0.017(3) 0.003(2) 0.000(3) 0.003(2)
C5 0.023(3) 0.024(3) 0.027(4) 0.003(3) -0.005(3) 0.003(3)
C6 0.017(3) 0.020(3) 0.023(3) -0.004(3) 0.001(2) -0.003(2)
Cl1 0.0271(8) 0.0281(9) 0.0296(9) -0.0060(7) -0.0106(7) 0.0032(7)
Cl2 0.0412(10) 0.0207(9) 0.0330(10) -0.0056(7) -0.0078(8) -0.0058(7)
Cl3 0.0414(10) 0.0178(9) 0.0393(10) 0.0001(7) -0.0076(8) 0.0066(7)
Cl4 0.0321(9) 0.0288(10) 0.0537(12) -0.0044(8) -0.0211(8) 0.0074(7)
Cl5 0.0261(8) 0.0256(9) 0.0478(11) -0.0109(8) -0.0112(8) 0.0005(7)
C11 0.022(3) 0.019(3) 0.015(3) 0.000(2) 0.006(2) 0.001(2)
C12 0.027(3) 0.020(3) 0.028(4) -0.001(3) -0.003(3) -0.005(3)
C13 0.021(3) 0.025(4) 0.031(4) 0.005(3) 0.000(3) 0.005(3)
C14 0.034(4) 0.017(3) 0.030(4) 0.001(3) 0.009(3) 0.003(3)
C15 0.032(4) 0.021(3) 0.029(4) -0.006(3) 0.007(3) -0.004(3)
C16 0.024(3) 0.023(3) 0.017(3) 0.006(3) 0.001(3) -0.003(2)
Cl6 0.0341(9) 0.0259(9) 0.0400(10) 0.0032(7) -0.0187(8) -0.0053(7)
Cl7 0.0309(10) 0.0331(11) 0.0721(14) 0.0093(10) -0.0165(9) 0.0075(8)
Cl8 0.0461(11) 0.0201(9) 0.0574(13) 0.0013(8) 0.0023(9) 0.0097(8)
Cl9 0.0549(12) 0.0215(9) 0.0430(11) -0.0087(8) -0.0027(9) -0.0094(8)
Cl10 0.0304(9) 0.0251(9) 0.0318(9) 0.0028(7) -0.0103(7) -0.0057(7)
C21 0.018(3) 0.023(3) 0.017(3) 0.001(3) 0.004(2) 0.002(2)
C22 0.018(3) 0.025(3) 0.015(3) -0.001(3) -0.001(2) 0.003(2)
C23 0.023(3) 0.020(3) 0.016(3) -0.003(2) 0.005(2) 0.000(3)
C24 0.023(3) 0.022(3) 0.021(3) 0.002(3) 0.006(3) 0.005(3)
C25 0.020(3) 0.032(4) 0.017(3) 0.000(3) 0.000(3) 0.006(3)
C26 0.018(3) 0.025(3) 0.017(3) -0.002(3) 0.004(2) -0.001(3)
Cl11 0.0235(8) 0.0283(9) 0.0333(10) 0.0023(7) -0.0101(7) -0.0035(7)
Cl12 0.0367(9) 0.0223(9) 0.0369(10) -0.0032(7) -0.0007(8) -0.0084(7)
Cl13 0.0451(10) 0.0246(9) 0.0327(10) 0.0057(7) 0.0018(8) 0.0077(8)
Cl14 0.0333(9) 0.0448(11) 0.0361(11) 0.0088(8) -0.0145(8) 0.0044(8)
Cl15 0.0292(9) 0.0361(10) 0.0292(9) 0.0011(7) -0.0105(7) -0.0106(7)
C31 0.018(3) 0.019(3) 0.021(3) -0.005(3) -0.001(2) 0.002(2)
C32 0.016(3) 0.019(3) 0.028(4) -0.002(3) -0.003(3) -0.002(2)
C33 0.021(3) 0.018(3) 0.027(4) -0.003(3) 0.006(3) -0.002(2)
C34 0.030(3) 0.014(3) 0.026(4) 0.001(3) 0.001(3) 0.002(3)
C35 0.025(3) 0.025(4) 0.027(4) 0.003(3) 0.001(3) 0.005(3)
C36 0.024(3) 0.018(3) 0.025(4) -0.006(3) -0.004(3) -0.001(3)
Cl16 0.0239(8) 0.0249(9) 0.0523(11) -0.0100(8) -0.0143(8) 0.0027(7)
Cl17 0.0322(9) 0.0193(9) 0.0466(11) -0.0065(7) -0.0033(8) -0.0054(7)
Cl18 0.0385(10) 0.0186(9) 0.0455(11) 0.0043(7) -0.0041(8) 0.0036(7)
Cl19 0.0354(10) 0.0308(10) 0.0479(11) 0.0033(8) -0.0200(8) 0.0029(8)
Cl20 0.0336(9) 0.0218(9) 0.0467(11) -0.0066(7) -0.0173(8) -0.0029(7)
O1 0.042(3) 0.036(3) 0.029(3) 0.004(2) 0.004(2) 0.002(2)
O2 0.054(4) 0.049(3) 0.051(4) -0.005(3) -0.003(3) 0.001(3)
C41 0.036(4) 0.035(4) 0.024(4) 0.001(3) 0.015(3) -0.002(3)
C42 0.044(4) 0.034(4) 0.031(4) 0.000(3) 0.007(3) 0.009(3)
C43 0.049(5) 0.047(5) 0.030(4) -0.003(4) 0.006(3) 0.011(4)
C44 0.043(4) 0.044(5) 0.037(5) 0.007(4) 0.004(3) -0.004(3)
C45 0.060(6) 0.074(7) 0.062(6) 0.003(5) -0.007(5) 0.030(5)

loop_
_atom_type_symbol
_atom_type_description
_atom_type_scat_dispersion_real
_atom_type_scat_dispersion_imag
_atom_type_scat_source
C C 0.0033 0.0016 'International Tables Vol C Tables 4.2.6.8 and 6.1.1.4'
H H 0.0000 0.0000 'International Tables Vol C Tables 4.2.6.8 and 6.1.1.4'
O O 0.0106 0.0060 'International Tables Vol C Tables 4.2.6.8 and 6.1.1.4'
Au Au -2.0133 8.8022 'International Tables Vol C Tables 4.2.6.8 and 6.1.1.4'
Tl Tl -2.8358 9.6688 'International Tables Vol C Tables 4.2.6.8 and 6.1.1.4'
Cl Cl 0.1484 0.1585 'International Tables Vol C Tables 4.2.6.8 and 6.1.1.4'

loop_
_geom_angle_atom_site_label_1
_geom_angle_atom_site_label_2
_geom_angle_atom_site_label_3
_geom_angle
_geom_angle_site_symmetry_1
_geom_angle_site_symmetry_3
_geom_angle_publ_flag
C11 Au1 C1 178.0(2) . . ?
C11 Au1 Tl2 86.62(15) . . ?
C1 Au1 Tl2 94.91(15) . . ?
C11 Au1 Tl1 89.18(15) . . ?
C1 Au1 Tl1 92.54(15) . . ?
Tl2 Au1 Tl1 73.379(9) . . ?
C31 Au2 C21 174.6(2) . . ?
C31 Au2 Tl2 94.46(15) . . ?
C21 Au2 Tl2 89.99(14) . . ?
C31 Au2 Tl1 96.77(15) . . ?
C21 Au2 Tl1 87.48(15) . . ?
Tl2 Au2 Tl1 73.315(9) . . ?
O1 Tl1 Au2 86.43(10) . . ?
O1 Tl1 Au1 82.96(10) . . ?
Au2 Tl1 Au1 101.262(10) . . ?
O1 Tl1 Tl2 63.68(11) . . ?
Au2 Tl1 Tl2 53.038(7) . . ?
Au1 Tl1 Tl2 52.725(7) . . ?
Au1 Tl2 Au2 102.901(10) . . ?
Au1 Tl2 Tl1 53.896(7) . . ?
Au2 Tl2 Tl1 53.647(7) . . ?
C2 C1 C6 115.7(5) . . ?
C2 C1 Au1 121.0(4) . . ?
C6 C1 Au1 123.2(4) . . ?
C1 C2 C3 123.8(5) . . ?
C1 C2 Cl1 119.0(4) . . ?
C3 C2 Cl1 117.1(4) . . ?
C4 C3 C2 118.0(5) . . ?
C4 C3 Cl2 119.8(5) . . ?
C2 C3 Cl2 122.2(5) . . ?
C3 C4 C5 120.7(6) . . ?
C3 C4 Cl3 120.1(5) . . ?
C5 C4 Cl3 119.2(4) . . ?
C4 C5 C6 118.7(5) . . ?
C4 C5 Cl4 120.3(5) . . ?
C6 C5 Cl4 121.0(5) . . ?
C1 C6 C5 123.2(5) . . ?
C1 C6 Cl5 119.0(4) . . ?
C5 C6 Cl5 117.8(4) . . ?
C16 C11 C12 115.3(6) . . ?
C16 C11 Au1 121.7(4) . . ?
C12 C11 Au1 122.9(4) . . ?
C13 C12 C11 122.9(6) . . ?
C13 C12 Cl6 118.0(5) . . ?
C11 C12 Cl6 119.1(5) . . ?
C12 C13 C14 119.8(6) . . ?
C12 C13 Cl7 121.2(5) . . ?
C14 C13 Cl7 119.0(5) . . ?
C13 C14 C15 119.4(6) . . ?
C13 C14 Cl8 120.8(5) . . ?
C15 C14 Cl8 119.8(5) . . ?
C16 C15 C14 119.1(6) . . ?
C16 C15 Cl9 120.8(5) . . ?
C14 C15 Cl9 120.1(5) . . ?
C15 C16 C11 123.5(6) . . ?
C15 C16 Cl10 117.9(5) . . ?
C11 C16 Cl10 118.6(5) . . ?
C22 C21 C26 115.4(5) . . ?
C22 C21 Au2 121.4(4) . . ?
C26 C21 Au2 123.0(4) . . ?
C23 C22 C21 123.5(5) . . ?
C23 C22 Cl11 118.0(4) . . ?
C21 C22 Cl11 118.5(4) . . ?
C22 C23 C24 118.8(5) . . ?
C22 C23 Cl12 121.2(4) . . ?
C24 C23 Cl12 119.9(5) . . ?
C23 C24 C25 119.8(6) . . ?
C23 C24 Cl13 120.0(5) . . ?
C25 C24 Cl13 120.2(4) . . ?
C26 C25 C24 118.9(5) . . ?
C26 C25 Cl14 121.9(5) . . ?
C24 C25 Cl14 119.2(5) . . ?
C25 C26 C21 123.4(5) . . ?
C25 C26 Cl15 117.5(4) . . ?
C21 C26 Cl15 119.1(5) . . ?
C32 C31 C36 113.6(5) . . ?
C32 C31 Au2 121.7(4) . . ?
C36 C31 Au2 123.3(4) . . ?
C31 C32 C33 125.3(5) . . ?
C31 C32 Cl16 117.9(4) . . ?
C33 C32 Cl16 116.7(4) . . ?
C34 C33 C32 118.0(5) . . ?
C34 C33 Cl17 120.1(5) . . ?
C32 C33 Cl17 121.8(5) . . ?
C35 C34 C33 120.1(6) . . ?
C35 C34 Cl18 119.7(4) . . ?
C33 C34 Cl18 120.2(5) . . ?
C34 C35 C36 119.0(5) . . ?
C34 C35 Cl19 120.2(5) . . ?
C36 C35 Cl19 120.8(5) . . ?
C31 C36 C35 124.0(5) . . ?
C31 C36 Cl20 118.2(4) . . ?
C35 C36 Cl20 117.8(5) . . ?
C41 O1 Tl1 123.7(5) . . ?
O1 C41 C42 120.2(7) . . ?
O1 C41 C44 119.6(7) . . ?
C42 C41 C44 120.2(7) . . ?
C43 C42 C41 122.8(8) . . ?
O2 C43 C42 122.0(7) . . ?
O2 C43 C45 113.7(8) . . ?
C42 C43 C45 124.4(8) . . ?

loop_
_geom_bond_atom_site_label_1
_geom_bond_atom_site_label_2
_geom_bond_distance
_geom_bond_site_symmetry_2
_geom_bond_publ_flag
Au1 C11 2.056(6) . ?
Au1 C1 2.058(6) . ?
Au1 Tl2 3.0852(4) . ?
Au1 Tl1 3.1326(4) . ?
Au2 C31 2.050(6) . ?
Au2 C21 2.066(6) . ?
Au2 Tl2 3.0990(4) . ?
Au2 Tl1 3.1237(4) . ?
Tl1 O1 2.826(5) . ?
Tl1 Tl2 3.7152(4) . ?
C1 C2 1.378(7) . ?
C1 C6 1.389(7) . ?
C2 C3 1.402(8) . ?
C2 Cl1 1.743(6) . ?
C3 C4 1.385(7) . ?
C3 Cl2 1.716(6) . ?
C4 C5 1.386(8) . ?
C4 Cl3 1.734(6) . ?
C5 C6 1.395(8) . ?
C5 Cl4 1.723(6) . ?
C6 Cl5 1.747(6) . ?
C11 C16 1.400(8) . ?
C11 C12 1.400(8) . ?
C12 C13 1.390(8) . ?
C12 Cl6 1.739(6) . ?
C13 C14 1.394(8) . ?
C13 Cl7 1.716(6) . ?
C14 C15 1.395(8) . ?
C14 Cl8 1.712(6) . ?
C15 C16 1.391(8) . ?
C15 Cl9 1.721(6) . ?
C16 Cl10 1.737(6) . ?
C21 C22 1.394(8) . ?
C21 C26 1.395(7) . ?
C22 C23 1.391(8) . ?
C22 Cl11 1.732(6) . ?
C23 C24 1.395(7) . ?
C23 Cl12 1.717(6) . ?
C24 C25 1.396(8) . ?
C24 Cl13 1.723(6) . ?
C25 C26 1.391(8) . ?
C25 Cl14 1.716(6) . ?
C26 Cl15 1.742(6) . ?
C31 C32 1.388(7) . ?
C31 C36 1.399(7) . ?
C32 C33 1.400(8) . ?
C32 Cl16 1.759(6) . ?
C33 C34 1.389(8) . ?
C33 Cl17 1.721(6) . ?
C34 C35 1.386(8) . ?
C34 Cl18 1.722(6) . ?
C35 C36 1.403(8) . ?
C35 Cl19 1.718(6) . ?
C36 Cl20 1.747(6) . ?
O1 C41 1.277(8) . ?
O2 C43 1.314(9) . ?
C41 C42 1.419(10) . ?
C41 C44 1.471(10) . ?
C42 C43 1.359(11) . ?
C43 C45 1.506(11) . ?

loop_
_geom_hbond_atom_site_label_D
_geom_hbond_atom_site_label_H
_geom_hbond_atom_site_label_A
_geom_hbond_distance_DH
_geom_hbond_distance_HA
_geom_hbond_distance_DA
_geom_hbond_angle_DHA
_geom_hbond_site_symmetry_A
O2 H2 O1 0.82 1.83 2.553(7) 146.7 .
